data_7002618
loop_
_publ_author_name
'Ayala, Carla N.'
'Chisholm, Malcolm H.'
'Gallucci, Judith C.'
'Krempner, Clemens'

_publ_section_title
;
 Chemistry of BDI*M(2+) complexes (M = Mg, Zn) and their role in
 lactide polymerization where BDI* is the anion derived from
 methylenebis(C-tBu, N-2,6-diisopropylphenyl)imine BDI*H
;
_journal_issue 42
_journal_name_full 'Dalton Transactions'
_journal_page_first 9237
_journal_paper_doi 10.1039/b910669c
_journal_year 2009
_chemical_compound_source 'synthesis as described'
_chemical_formula_moiety 'C43 H70 Mg1 N2 O1'
_chemical_formula_sum 'C43 H70 Mg N2 O'
_chemical_formula_weight 655.32
_chemical_name_common '(BDI)Mg n-butyl THF'
_chemical_name_systematic
;
?
;
_space_group_IT_number 14
_symmetry_cell_setting monoclinic
_symmetry_Int_Tables_number 14
_symmetry_space_group_name_Hall '-P 2yn'
_symmetry_space_group_name_H-M 'P 1 21/n 1'
_atom_sites_solution_hydrogens geom
_atom_sites_solution_primary direct
_atom_sites_solution_secondary difmap
_audit_conform_dict_location ftp://ftp.iucr.org/pub/cif_core.dic
_audit_conform_dict_name cif_core.dic
_audit_conform_dict_version 2.4
_audit_creation_date 2009-07-15T15:33:09-00:00
_audit_creation_method 'WinGX routine CIF_UPDATE'
_cell_angle_alpha 90
_cell_angle_beta 107.503(4)
_cell_angle_gamma 90
_cell_formula_units_Z 4
_cell_length_a 12.1942(1)
_cell_length_b 26.3031(2)
_cell_length_c 13.3982(1)
_cell_measurement_reflns_used 7405
_cell_measurement_temperature 150(2)
_cell_measurement_theta_max 25.028
_cell_measurement_theta_min 2.037
_cell_measurement_wavelength 0.71073
_cell_volume 4098.44(11)
_computing_cell_refinement 'HKL Scalepack (Otwinowski & Minor 1997)'
_computing_data_collection 'Collect (Nonius BV, 1997-2000)'
_computing_data_reduction 'HKL Denzo and Scalepack (Otwinowski & Minor 1997)'
_computing_molecular_graphics 'Ortep-3 for Windows (Farrugia, 1997)'
_computing_publication_material 'WinGX publication routines (Farrugia, 1999)'
_computing_structure_refinement 'SHELXL-97 (Sheldrick, 2008)'
_computing_structure_solution 'SHELXS-97 (Sheldrick, 1997)'
_diffrn_ambient_temperature 150(2)
_diffrn_detector 'CCD plate'
_diffrn_detector_area_resol_mean 9
_diffrn_measured_fraction_theta_full 0.999
_diffrn_measured_fraction_theta_max 0.999
_diffrn_measurement_device '95mm CCD camera on \k-goniostat'
_diffrn_measurement_device_type 'Nonius KappaCCD'
_diffrn_measurement_method 'phi and omega scans'
_diffrn_orient_matrix_type 'by Nonius Collect from scalepack cell'
_diffrn_orient_matrix_UB_11 0.647053E-1
_diffrn_orient_matrix_UB_12 0.153717E-1
_diffrn_orient_matrix_UB_13 0.565135E-1
_diffrn_orient_matrix_UB_21 0.505961E-1
_diffrn_orient_matrix_UB_22 -0.22115E-2
_diffrn_orient_matrix_UB_23 -0.463424E-1
_diffrn_orient_matrix_UB_31 -0.254378E-1
_diffrn_orient_matrix_UB_32 0.347018E-1
_diffrn_orient_matrix_UB_33 -0.27987E-1
_diffrn_radiation_monochromator graphite
_diffrn_radiation_probe x-ray
_diffrn_radiation_type MoK\a
_diffrn_radiation_wavelength 0.71073
_diffrn_reflns_av_R_equivalents 0.045
_diffrn_reflns_limit_h_max 14
_diffrn_reflns_limit_h_min -14
_diffrn_reflns_limit_k_max 31
_diffrn_reflns_limit_k_min -31
_diffrn_reflns_limit_l_max 15
_diffrn_reflns_limit_l_min -15
_diffrn_reflns_number 54911
_diffrn_reflns_theta_full 25.03
_diffrn_reflns_theta_max 25.03
_diffrn_reflns_theta_min 2.13
_diffrn_source 'Enraf Nonius FR590'
_exptl_absorpt_coefficient_mu 0.076
_exptl_absorpt_correction_T_max 0.986
_exptl_absorpt_correction_T_min 0.927
_exptl_absorpt_correction_type multi-scan
_exptl_absorpt_process_details 'HKL Scalepack (Otwinowski & Minor, 1997)'
_exptl_crystal_colour yellow
_exptl_crystal_density_diffrn 1.062
_exptl_crystal_density_method 'not measured'
_exptl_crystal_description 'triangular plate'
_exptl_crystal_F_000 1448
_exptl_crystal_size_max 0.38
_exptl_crystal_size_mid 0.35
_exptl_crystal_size_min 0.19
_refine_diff_density_max 0.225
_refine_diff_density_min -0.232
_refine_diff_density_rms 0.043
_refine_ls_extinction_method none
_refine_ls_goodness_of_fit_ref 1.044
_refine_ls_hydrogen_treatment constr
_refine_ls_matrix_type full
_refine_ls_number_parameters 476
_refine_ls_number_reflns 7242
_refine_ls_number_restraints 7
_refine_ls_restrained_S_all 1.044
_refine_ls_R_factor_all 0.082
_refine_ls_R_factor_gt 0.052
_refine_ls_shift/su_max 0.006
_refine_ls_shift/su_mean 0
_refine_ls_structure_factor_coef Fsqd
_refine_ls_weighting_details 'w=1/[\s^2^(Fo^2^)+(0.0853P)^2^+0.6019P] where P=(Fo^2^+2Fc^2^)/3'
_refine_ls_weighting_scheme calc
_refine_ls_wR_factor_gt 0.1334
_refine_ls_wR_factor_ref 0.1499
_reflns_number_gt 5019
_reflns_number_total 7242
_reflns_threshold_expression >2\s(I)
_cod_data_source_file b910669c.txt
_cod_data_source_block shelxl
_cod_original_cell_volume 4098.4(6)
_cod_original_sg_symbol_H-M 'P 21/n'
_cod_database_code 7002618

loop_
_symmetry_equiv_pos_as_xyz
'x, y, z'
'-x+1/2, y+1/2, -z+1/2'
'-x, -y, -z'
'x-1/2, -y-1/2, z-1/2'

loop_
_atom_site_label
_atom_site_type_symbol
_atom_site_fract_x
_atom_site_fract_y
_atom_site_fract_z
_atom_site_U_iso_or_equiv
_atom_site_adp_type
_atom_site_occupancy
_atom_site_symmetry_multiplicity
_atom_site_calc_flag
_atom_site_refinement_flags
_atom_site_disorder_assembly
_atom_site_disorder_group
C1 C 0.64805(15) 0.08105(7) 0.78084(14) 0.0295(4) Uani 1 1 d . C .
C2 C 0.68423(16) 0.05066(7) 0.71085(14) 0.0317(4) Uani 1 1 d . . .
H2 H 0.6412 0.0202 0.6922 0.038 Uiso 1 1 calc R . .
C3 C 0.77261(15) 0.05608(7) 0.66166(13) 0.0300(4) Uani 1 1 d . C .
C4 C 0.81052(17) 0.00368(7) 0.62761(15) 0.0381(5) Uani 1 1 d . . .
C5 C 0.8414(2) -0.03286(8) 0.72202(19) 0.0548(6) Uani 1 1 d . . .
H5A H 0.9021 -0.0177 0.7797 0.082 Uiso 1 1 calc R . .
H5B H 0.8684 -0.0652 0.7018 0.082 Uiso 1 1 calc R . .
H5C H 0.7731 -0.0389 0.7446 0.082 Uiso 1 1 calc R . .
C6 C 0.70873(19) -0.01830(8) 0.54090(17) 0.0512(6) Uani 1 1 d . . .
H6A H 0.6446 -0.0249 0.569 0.077 Uiso 1 1 calc R . .
H6B H 0.7321 -0.0501 0.5152 0.077 Uiso 1 1 calc R . .
H6C H 0.6846 0.0061 0.4832 0.077 Uiso 1 1 calc R . .
C7 C 0.91487(19) 0.00372(8) 0.58599(19) 0.0502(6) Uani 1 1 d . . .
H7A H 0.8969 0.0236 0.5213 0.075 Uiso 1 1 calc R . .
H7B H 0.9333 -0.0313 0.5718 0.075 Uiso 1 1 calc R . .
H7C H 0.981 0.0188 0.6384 0.075 Uiso 1 1 calc R . .
C8 C 0.55437(17) 0.05542(8) 0.82267(15) 0.0406(5) Uani 1 1 d . . .
C9 C 0.53578(19) 0.07705(9) 0.92294(16) 0.0453(5) Uani 1 1 d . . .
H9A H 0.5167 0.1133 0.9131 0.068 Uiso 1 1 calc R . .
H9B H 0.6063 0.0729 0.9815 0.068 Uiso 1 1 calc R . .
H9C H 0.4726 0.0588 0.9382 0.068 Uiso 1 1 calc R . .
C10 C 0.5731(3) -0.00200(9) 0.8411(2) 0.0766(9) Uani 1 1 d . . .
H10A H 0.5169 -0.0153 0.8735 0.115 Uiso 1 1 calc R . .
H10B H 0.651 -0.0082 0.8875 0.115 Uiso 1 1 calc R . .
H10C H 0.5633 -0.0191 0.774 0.115 Uiso 1 1 calc R . .
C11 C 0.44015(19) 0.06291(12) 0.73462(19) 0.0710(8) Uani 1 1 d . . .
H11A H 0.4462 0.0476 0.6698 0.107 Uiso 1 1 calc R . .
H11B H 0.4241 0.0993 0.7236 0.107 Uiso 1 1 calc R . .
H11C H 0.3776 0.0466 0.7545 0.107 Uiso 1 1 calc R . .
C12 C 0.68771(16) 0.15520(7) 0.89586(14) 0.0302(4) Uani 1 1 d . C .
C13 C 0.61383(16) 0.19612(7) 0.89640(14) 0.0327(4) Uani 1 1 d . . .
C14 C 0.61975(17) 0.21900(8) 0.99186(15) 0.0392(5) Uani 1 1 d . . .
H14 H 0.5699 0.2466 0.993 0.047 Uiso 1 1 calc R . .
C15 C 0.69586(18) 0.20265(8) 1.08428(16) 0.0415(5) Uani 1 1 d . . .
H15 H 0.6955 0.2174 1.1489 0.05 Uiso 1 1 calc R . .
C16 C 0.77239(17) 0.16468(8) 1.08209(15) 0.0384(5) Uani 1 1 d . . .
H16 H 0.8267 0.1542 1.1458 0.046 Uiso 1 1 calc R . .
C17 C 0.77255(16) 0.14097(7) 0.98886(14) 0.0338(5) Uani 1 1 d . . .
C18 C 0.86555(17) 0.10208(8) 0.99062(16) 0.0424(5) Uani 1 1 d . . .
H18 H 0.8594 0.0937 0.9163 0.051 Uiso 1 1 calc R . .
C19 C 0.9847(2) 0.12382(10) 1.0410(2) 0.0674(7) Uani 1 1 d . . .
H19A H 0.9926 0.156 1.0069 0.101 Uiso 1 1 calc R . .
H19B H 1.0427 0.0997 1.033 0.101 Uiso 1 1 calc R . .
H19C H 0.9957 0.1298 1.1156 0.101 Uiso 1 1 calc R . .
C20 C 0.8535(2) 0.05280(10) 1.0448(3) 0.0876(10) Uani 1 1 d . . .
H20A H 0.8587 0.0597 1.1179 0.131 Uiso 1 1 calc R . .
H20B H 0.9151 0.0294 1.0421 0.131 Uiso 1 1 calc R . .
H20C H 0.7787 0.0373 1.0093 0.131 Uiso 1 1 calc R . .
C21 C 0.52458(17) 0.21502(8) 0.79825(15) 0.0402(5) Uani 1 1 d . . .
H21 H 0.5312 0.1941 0.7381 0.048 Uiso 1 1 calc R . .
C22 C 0.40240(19) 0.20886(11) 0.8051(2) 0.0628(7) Uani 1 1 d . . .
H22A H 0.3919 0.2311 0.8603 0.094 Uiso 1 1 calc R . .
H22B H 0.39 0.1734 0.8216 0.094 Uiso 1 1 calc R . .
H22C H 0.347 0.2182 0.738 0.094 Uiso 1 1 calc R . .
C23 C 0.5469(2) 0.27046(9) 0.77621(18) 0.0576(6) Uani 1 1 d . . .
H23A H 0.5401 0.2919 0.8339 0.086 Uiso 1 1 calc R . .
H23B H 0.4904 0.2814 0.7109 0.086 Uiso 1 1 calc R . .
H23C H 0.6245 0.2737 0.7697 0.086 Uiso 1 1 calc R . .
C24 C 0.90342(16) 0.11161(7) 0.60203(14) 0.0319(4) Uani 1 1 d . C .
C25 C 0.87672(16) 0.11771(7) 0.49289(15) 0.0355(5) Uani 1 1 d . . .
C26 C 0.96511(18) 0.13002(8) 0.45115(17) 0.0418(5) Uani 1 1 d . . .
H26 H 0.9482 0.1335 0.3775 0.05 Uiso 1 1 calc R . .
C27 C 1.07606(18) 0.13731(8) 0.51374(18) 0.0465(6) Uani 1 1 d . . .
H27 H 1.1353 0.1452 0.4837 0.056 Uiso 1 1 calc R . .
C28 C 1.10000(18) 0.13299(8) 0.62034(18) 0.0455(5) Uani 1 1 d . . .
H28 H 1.1766 0.1383 0.6635 0.055 Uiso 1 1 calc R . .
C29 C 1.01573(16) 0.12111(8) 0.66707(16) 0.0376(5) Uani 1 1 d . . .
C30 C 1.04882(17) 0.11871(9) 0.78569(17) 0.0484(6) Uani 1 1 d . . .
H30 H 0.9768 0.1151 0.8062 0.058 Uiso 1 1 calc R . .
C31 C 1.1254(3) 0.07338(11) 0.8286(2) 0.0898(10) Uani 1 1 d . . .
H31A H 1.0821 0.0419 0.8057 0.135 Uiso 1 1 calc R . .
H31B H 1.1512 0.0748 0.9052 0.135 Uiso 1 1 calc R . .
H31C H 1.1924 0.0741 0.8025 0.135 Uiso 1 1 calc R . .
C32 C 1.1099(2) 0.16725(10) 0.8353(2) 0.0707(8) Uani 1 1 d . . .
H32A H 1.1186 0.1672 0.9105 0.106 Uiso 1 1 calc R . .
H32B H 1.0645 0.1969 0.8026 0.106 Uiso 1 1 calc R . .
H32C H 1.186 0.1689 0.8249 0.106 Uiso 1 1 calc R . .
C33 C 0.75598(18) 0.11283(9) 0.41850(16) 0.0452(5) Uani 1 1 d . . .
H33 H 0.7049 0.1008 0.4597 0.054 Uiso 1 1 calc R . .
C34 C 0.7460(2) 0.07478(10) 0.32905(18) 0.0643(7) Uani 1 1 d . . .
H34A H 0.7917 0.0869 0.2849 0.096 Uiso 1 1 calc R . .
H34B H 0.6652 0.0717 0.2869 0.096 Uiso 1 1 calc R . .
H34C H 0.7746 0.0415 0.3584 0.096 Uiso 1 1 calc R . .
C35 C 0.7130(2) 0.16539(10) 0.37338(18) 0.0560(6) Uani 1 1 d . . .
H35A H 0.7195 0.1894 0.4308 0.084 Uiso 1 1 calc R . .
H35B H 0.6324 0.1629 0.3305 0.084 Uiso 1 1 calc R . .
H35C H 0.7597 0.1774 0.3301 0.084 Uiso 1 1 calc R . .
C36 C 0.50014(18) 0.13478(8) 0.50951(18) 0.0476(6) Uani 1 1 d D . .
H36A H 0.5107 0.1038 0.5534 0.057 Uiso 0.7 1 calc PR A 1
H36B H 0.5086 0.1256 0.4405 0.057 Uiso 0.7 1 calc PR A 1
H36C H 0.4904 0.1101 0.5619 0.057 Uiso 0.3 1 calc PR A 2
H36D H 0.5269 0.1163 0.4569 0.057 Uiso 0.3 1 calc PR A 2
C37A C 0.3843(5) 0.15822(17) 0.4969(8) 0.0487(17) Uani 0.68(3) 1 d PD B 1
H37A H 0.3546 0.1479 0.555 0.058 Uiso 0.68(3) 1 calc PR B 1
H37B H 0.3285 0.1477 0.4298 0.058 Uiso 0.68(3) 1 calc PR B 1
C37B C 0.3884(12) 0.1611(4) 0.458(2) 0.070(6) Uani 0.32(3) 1 d PD B 2
H37C H 0.3245 0.1443 0.4761 0.084 Uiso 0.32(3) 1 calc PR B 2
H37D H 0.3715 0.1606 0.3807 0.084 Uiso 0.32(3) 1 calc PR B 2
C38 C 0.40420(19) 0.21532(9) 0.49877(19) 0.0543(6) Uani 1 1 d D . .
H38A H 0.3598 0.2309 0.4315 0.065 Uiso 0.7 1 calc PR B 1
H38B H 0.3806 0.2314 0.5559 0.065 Uiso 0.7 1 calc PR B 1
H38C H 0.3586 0.2398 0.4464 0.065 Uiso 0.3 1 calc PR B 2
H38D H 0.3838 0.2188 0.5646 0.065 Uiso 0.3 1 calc PR B 2
C39 C 0.53191(17) 0.22192(8) 0.51673(16) 0.0441(5) Uani 1 1 d . B .
H39A H 0.5481 0.2294 0.4501 0.053 Uiso 1 1 calc R . .
H39B H 0.5625 0.25 0.5665 0.053 Uiso 1 1 calc R . .
C40 C 0.82235(19) 0.23681(8) 0.70160(18) 0.0482(6) Uani 1 1 d D . .
H40A H 0.777 0.2615 0.7288 0.058 Uiso 0.631(7) 1 calc PR C 1
H40B H 0.8963 0.2322 0.7573 0.058 Uiso 0.631(7) 1 calc PR C 1
H40C H 0.8188 0.2504 0.7695 0.058 Uiso 0.369(7) 1 calc PR C 2
H40D H 0.9038 0.2275 0.7126 0.058 Uiso 0.369(7) 1 calc PR C 2
C41A C 0.8492(5) 0.26181(17) 0.6116(3) 0.0570(14) Uani 0.631(7) 1 d PD C 1
H41A H 0.7767 0.2648 0.5535 0.068 Uiso 0.631(7) 1 calc PR C 1
H41B H 0.9007 0.239 0.5876 0.068 Uiso 0.631(7) 1 calc PR C 1
C42A C 0.9044(8) 0.3136(3) 0.6307(10) 0.092(4) Uani 0.631(7) 1 d PD C 1
H42A H 0.9773 0.3103 0.6883 0.111 Uiso 0.631(7) 1 calc PR C 1
H42B H 0.9247 0.3234 0.5672 0.111 Uiso 0.631(7) 1 calc PR C 1
C43A C 0.8392(6) 0.3550(2) 0.6567(6) 0.111(3) Uani 0.631(7) 1 d PD C 1
H43A H 0.886 0.386 0.6694 0.167 Uiso 0.631(7) 1 calc PR C 1
H43B H 0.8184 0.3463 0.7198 0.167 Uiso 0.631(7) 1 calc PR C 1
H43C H 0.7692 0.3607 0.5984 0.167 Uiso 0.631(7) 1 calc PR C 1
C41B C 0.8027(6) 0.2815(3) 0.6314(6) 0.053(2) Uani 0.369(7) 1 d PD C 2
H41C H 0.7314 0.2986 0.6342 0.064 Uiso 0.369(7) 1 calc PR C 2
H41D H 0.7892 0.2692 0.5588 0.064 Uiso 0.369(7) 1 calc PR C 2
C42B C 0.8987(10) 0.3208(5) 0.6547(17) 0.077(6) Uani 0.369(7) 1 d PD C 2
H42C H 0.9154 0.3315 0.7286 0.092 Uiso 0.369(7) 1 calc PR C 2
H42D H 0.9688 0.3042 0.6475 0.092 Uiso 0.369(7) 1 calc PR C 2
C43B C 0.8769(8) 0.3662(3) 0.5895(7) 0.087(3) Uani 0.369(7) 1 d PD C 2
H43D H 0.94 0.3904 0.6161 0.13 Uiso 0.369(7) 1 calc PR C 2
H43E H 0.8045 0.3819 0.5913 0.13 Uiso 0.369(7) 1 calc PR C 2
H43F H 0.8713 0.357 0.5173 0.13 Uiso 0.369(7) 1 calc PR C 2
Mg Mg 0.73416(5) 0.16628(2) 0.68449(5) 0.03025(18) Uani 1 1 d . B .
N1 N 0.68328(12) 0.12966(5) 0.79971(11) 0.0286(4) Uani 1 1 d . . .
N2 N 0.81292(12) 0.10138(6) 0.64816(11) 0.0294(4) Uani 1 1 d . . .
O O 0.58288(11) 0.17355(5) 0.55998(10) 0.0367(3) Uani 1 1 d . B .

loop_
_atom_site_aniso_label
_atom_site_aniso_U_11
_atom_site_aniso_U_22
_atom_site_aniso_U_33
_atom_site_aniso_U_23
_atom_site_aniso_U_13
_atom_site_aniso_U_12
C1 0.0279(10) 0.0312(11) 0.0278(10) 0.0024(8) 0.0057(8) -0.0019(8)
C2 0.0339(10) 0.0281(10) 0.0321(10) -0.0019(8) 0.0087(8) -0.0058(8)
C3 0.0312(10) 0.0300(11) 0.0263(10) -0.0025(8) 0.0047(8) -0.0024(8)
C4 0.0435(11) 0.0297(11) 0.0440(12) -0.0051(9) 0.0175(10) -0.0011(9)
C5 0.0628(15) 0.0391(13) 0.0656(16) 0.0094(11) 0.0238(12) 0.0131(11)
C6 0.0591(14) 0.0404(13) 0.0567(14) -0.0160(11) 0.0217(12) -0.0086(11)
C7 0.0569(14) 0.0332(12) 0.0704(16) -0.0066(11) 0.0339(12) 0.0059(10)
C8 0.0441(12) 0.0425(12) 0.0401(12) -0.0027(10) 0.0200(10) -0.0120(10)
C9 0.0483(13) 0.0503(14) 0.0443(13) -0.0005(10) 0.0245(10) -0.0115(10)
C10 0.121(2) 0.0440(15) 0.094(2) -0.0032(14) 0.0771(19) -0.0181(15)
C11 0.0403(13) 0.124(2) 0.0519(15) -0.0117(15) 0.0180(11) -0.0317(15)
C12 0.0321(10) 0.0317(11) 0.0277(10) 0.0006(8) 0.0103(8) -0.0036(8)
C13 0.0349(10) 0.0336(11) 0.0316(11) -0.0005(8) 0.0130(8) -0.0016(9)
C14 0.0428(12) 0.0388(12) 0.0386(12) -0.0046(9) 0.0163(10) -0.0004(9)
C15 0.0475(12) 0.0488(13) 0.0311(11) -0.0098(10) 0.0163(10) -0.0100(11)
C16 0.0396(11) 0.0459(13) 0.0263(10) 0.0012(9) 0.0049(9) -0.0076(10)
C17 0.0339(10) 0.0358(11) 0.0301(10) 0.0032(8) 0.0072(9) -0.0047(9)
C18 0.0436(12) 0.0449(13) 0.0347(11) 0.0039(9) 0.0057(9) 0.0067(10)
C19 0.0445(14) 0.0731(19) 0.0834(19) -0.0120(15) 0.0174(13) 0.0013(13)
C20 0.0662(18) 0.0583(18) 0.133(3) 0.0372(18) 0.0212(18) 0.0165(14)
C21 0.0410(11) 0.0448(13) 0.0347(11) -0.0001(9) 0.0113(9) 0.0125(10)
C22 0.0429(13) 0.086(2) 0.0572(15) 0.0105(14) 0.0122(11) 0.0182(13)
C23 0.0810(18) 0.0436(14) 0.0460(14) 0.0044(11) 0.0156(13) 0.0134(13)
C24 0.0343(10) 0.0265(10) 0.0385(11) -0.0021(8) 0.0165(9) -0.0009(8)
C25 0.0397(11) 0.0307(11) 0.0396(12) -0.0020(9) 0.0173(9) -0.0029(9)
C26 0.0506(13) 0.0356(12) 0.0469(13) 0.0008(10) 0.0263(11) 0.0000(10)
C27 0.0410(13) 0.0444(13) 0.0642(15) 0.0024(11) 0.0310(12) 0.0004(10)
C28 0.0341(11) 0.0443(13) 0.0600(15) -0.0019(11) 0.0172(10) -0.0040(10)
C29 0.0331(11) 0.0362(11) 0.0448(12) -0.0029(9) 0.0135(9) 0.0005(9)
C30 0.0311(11) 0.0670(16) 0.0459(13) -0.0031(11) 0.0097(10) -0.0061(11)
C31 0.128(3) 0.0683(19) 0.0578(17) 0.0095(15) 0.0043(18) 0.0145(19)
C32 0.0658(17) 0.0755(19) 0.0630(17) -0.0179(14) 0.0076(14) -0.0025(15)
C33 0.0472(12) 0.0585(15) 0.0316(11) 0.0015(10) 0.0146(9) -0.0086(11)
C34 0.0788(18) 0.0745(18) 0.0427(14) -0.0131(12) 0.0230(13) -0.0243(14)
C35 0.0492(13) 0.0764(18) 0.0420(13) 0.0143(12) 0.0130(11) 0.0022(12)
C36 0.0401(12) 0.0478(14) 0.0497(13) 0.0013(11) 0.0057(10) -0.0063(10)
C37A 0.033(2) 0.066(3) 0.047(3) 0.005(2) 0.0117(19) 0.0012(19)
C37B 0.049(7) 0.069(8) 0.075(11) -0.001(6) -0.005(6) 0.005(5)
C38 0.0450(13) 0.0638(16) 0.0517(14) 0.0077(12) 0.0110(11) 0.0156(12)
C39 0.0477(13) 0.0411(13) 0.0407(12) 0.0101(10) 0.0093(10) 0.0102(10)
C40 0.0492(13) 0.0397(13) 0.0527(14) 0.0028(11) 0.0109(11) -0.0036(11)
C41A 0.069(3) 0.043(3) 0.063(3) 0.002(2) 0.025(2) -0.018(2)
C42A 0.092(7) 0.075(6) 0.116(7) 0.010(4) 0.041(6) -0.028(4)
C43A 0.149(6) 0.041(3) 0.166(7) 0.006(4) 0.083(5) -0.007(4)
C41B 0.055(5) 0.038(4) 0.072(5) -0.006(4) 0.028(4) -0.008(3)
C42B 0.050(7) 0.037(7) 0.114(11) 0.029(7) -0.021(7) -0.019(5)
C43B 0.114(7) 0.058(5) 0.085(6) 0.011(4) 0.025(5) -0.038(5)
Mg 0.0311(4) 0.0286(4) 0.0318(4) 0.0012(3) 0.0105(3) -0.0003(3)
N1 0.0282(8) 0.0298(9) 0.0271(8) 0.0002(7) 0.0075(7) 0.0006(7)
N2 0.0287(8) 0.0299(9) 0.0307(9) -0.0009(7) 0.0107(7) -0.0031(7)
O 0.0356(7) 0.0357(8) 0.0360(7) 0.0041(6) 0.0064(6) 0.0015(6)

loop_
_atom_type_symbol
_atom_type_description
_atom_type_scat_dispersion_real
_atom_type_scat_dispersion_imag
_atom_type_scat_source
C C 0.0033 0.0016 'International Tables Vol C Tables 4.2.6.8 and 6.1.1.4'
H H 0 0 'International Tables Vol C Tables 4.2.6.8 and 6.1.1.4'
Mg Mg 0.0486 0.0363 'International Tables Vol C Tables 4.2.6.8 and 6.1.1.4'
N N 0.0061 0.0033 'International Tables Vol C Tables 4.2.6.8 and 6.1.1.4'
O O 0.0106 0.006 'International Tables Vol C Tables 4.2.6.8 and 6.1.1.4'

loop_
_geom_angle_atom_site_label_1
_geom_angle_atom_site_label_2
_geom_angle_atom_site_label_3
_geom_angle
_geom_angle_site_symmetry_1
_geom_angle_site_symmetry_3
_geom_angle_publ_flag
N1 C1 C2 121.33(16) . . ?
N1 C1 C8 124.48(16) . . ?
C2 C1 C8 113.82(16) . . ?
C1 C2 C3 133.21(17) . . ?
C1 C2 H2 113.4 . . ?
C3 C2 H2 113.4 . . ?
N2 C3 C2 121.06(16) . . ?
N2 C3 C4 126.83(16) . . ?
C2 C3 C4 112.11(16) . . ?
C7 C4 C6 107.17(17) . . ?
C7 C4 C5 105.91(17) . . ?
C6 C4 C5 109.16(18) . . ?
C7 C4 C3 117.07(16) . . ?
C6 C4 C3 108.04(16) . . ?
C5 C4 C3 109.29(16) . . ?
C4 C5 H5A 109.5 . . ?
C4 C5 H5B 109.5 . . ?
H5A C5 H5B 109.5 . . ?
C4 C5 H5C 109.5 . . ?
H5A C5 H5C 109.5 . . ?
H5B C5 H5C 109.5 . . ?
C4 C6 H6A 109.5 . . ?
C4 C6 H6B 109.5 . . ?
H6A C6 H6B 109.5 . . ?
C4 C6 H6C 109.5 . . ?
H6A C6 H6C 109.5 . . ?
H6B C6 H6C 109.5 . . ?
C4 C7 H7A 109.5 . . ?
C4 C7 H7B 109.5 . . ?
H7A C7 H7B 109.5 . . ?
C4 C7 H7C 109.5 . . ?
H7A C7 H7C 109.5 . . ?
H7B C7 H7C 109.5 . . ?
C10 C8 C9 106.10(17) . . ?
C10 C8 C11 107.7(2) . . ?
C9 C8 C11 106.52(18) . . ?
C10 C8 C1 113.03(17) . . ?
C9 C8 C1 117.90(16) . . ?
C11 C8 C1 105.00(16) . . ?
C8 C9 H9A 109.5 . . ?
C8 C9 H9B 109.5 . . ?
H9A C9 H9B 109.5 . . ?
C8 C9 H9C 109.5 . . ?
H9A C9 H9C 109.5 . . ?
H9B C9 H9C 109.5 . . ?
C8 C10 H10A 109.5 . . ?
C8 C10 H10B 109.5 . . ?
H10A C10 H10B 109.5 . . ?
C8 C10 H10C 109.5 . . ?
H10A C10 H10C 109.5 . . ?
H10B C10 H10C 109.5 . . ?
C8 C11 H11A 109.5 . . ?
C8 C11 H11B 109.5 . . ?
H11A C11 H11B 109.5 . . ?
C8 C11 H11C 109.5 . . ?
H11A C11 H11C 109.5 . . ?
H11B C11 H11C 109.5 . . ?
C13 C12 C17 120.00(17) . . ?
C13 C12 N1 120.71(16) . . ?
C17 C12 N1 119.15(16) . . ?
C14 C13 C12 118.59(17) . . ?
C14 C13 C21 118.62(17) . . ?
C12 C13 C21 122.73(16) . . ?
C15 C14 C13 121.71(19) . . ?
C15 C14 H14 119.1 . . ?
C13 C14 H14 119.1 . . ?
C16 C15 C14 119.17(18) . . ?
C16 C15 H15 120.4 . . ?
C14 C15 H15 120.4 . . ?
C15 C16 C17 121.85(18) . . ?
C15 C16 H16 119.1 . . ?
C17 C16 H16 119.1 . . ?
C16 C17 C12 118.28(18) . . ?
C16 C17 C18 119.19(17) . . ?
C12 C17 C18 122.50(17) . . ?
C20 C18 C19 109.1(2) . . ?
C20 C18 C17 113.78(19) . . ?
C19 C18 C17 111.27(18) . . ?
C20 C18 H18 107.5 . . ?
C19 C18 H18 107.5 . . ?
C17 C18 H18 107.5 . . ?
C18 C19 H19A 109.5 . . ?
C18 C19 H19B 109.5 . . ?
H19A C19 H19B 109.5 . . ?
C18 C19 H19C 109.5 . . ?
H19A C19 H19C 109.5 . . ?
H19B C19 H19C 109.5 . . ?
C18 C20 H20A 109.5 . . ?
C18 C20 H20B 109.5 . . ?
H20A C20 H20B 109.5 . . ?
C18 C20 H20C 109.5 . . ?
H20A C20 H20C 109.5 . . ?
H20B C20 H20C 109.5 . . ?
C13 C21 C23 110.93(18) . . ?
C13 C21 C22 111.79(17) . . ?
C23 C21 C22 110.26(18) . . ?
C13 C21 H21 107.9 . . ?
C23 C21 H21 107.9 . . ?
C22 C21 H21 107.9 . . ?
C21 C22 H22A 109.5 . . ?
C21 C22 H22B 109.5 . . ?
H22A C22 H22B 109.5 . . ?
C21 C22 H22C 109.5 . . ?
H22A C22 H22C 109.5 . . ?
H22B C22 H22C 109.5 . . ?
C21 C23 H23A 109.5 . . ?
C21 C23 H23B 109.5 . . ?
H23A C23 H23B 109.5 . . ?
C21 C23 H23C 109.5 . . ?
H23A C23 H23C 109.5 . . ?
H23B C23 H23C 109.5 . . ?
C29 C24 C25 120.06(17) . . ?
C29 C24 N2 119.68(16) . . ?
C25 C24 N2 119.87(16) . . ?
C26 C25 C24 118.54(18) . . ?
C26 C25 C33 118.14(18) . . ?
C24 C25 C33 123.30(17) . . ?
C27 C26 C25 121.7(2) . . ?
C27 C26 H26 119.1 . . ?
C25 C26 H26 119.1 . . ?
C28 C27 C26 119.03(19) . . ?
C28 C27 H27 120.5 . . ?
C26 C27 H27 120.5 . . ?
C27 C28 C29 122.1(2) . . ?
C27 C28 H28 118.9 . . ?
C29 C28 H28 118.9 . . ?
C28 C29 C24 118.33(19) . . ?
C28 C29 C30 118.74(18) . . ?
C24 C29 C30 122.92(17) . . ?
C31 C30 C29 111.6(2) . . ?
C31 C30 C32 109.1(2) . . ?
C29 C30 C32 111.3(2) . . ?
C31 C30 H30 108.2 . . ?
C29 C30 H30 108.2 . . ?
C32 C30 H30 108.2 . . ?
C30 C31 H31A 109.5 . . ?
C30 C31 H31B 109.5 . . ?
H31A C31 H31B 109.5 . . ?
C30 C31 H31C 109.5 . . ?
H31A C31 H31C 109.5 . . ?
H31B C31 H31C 109.5 . . ?
C30 C32 H32A 109.5 . . ?
C30 C32 H32B 109.5 . . ?
H32A C32 H32B 109.5 . . ?
C30 C32 H32C 109.5 . . ?
H32A C32 H32C 109.5 . . ?
H32B C32 H32C 109.5 . . ?
C25 C33 C35 109.37(18) . . ?
C25 C33 C34 113.68(19) . . ?
C35 C33 C34 109.95(18) . . ?
C25 C33 H33 107.9 . . ?
C35 C33 H33 107.9 . . ?
C34 C33 H33 107.9 . . ?
C33 C34 H34A 109.5 . . ?
C33 C34 H34B 109.5 . . ?
H34A C34 H34B 109.5 . . ?
C33 C34 H34C 109.5 . . ?
H34A C34 H34C 109.5 . . ?
H34B C34 H34C 109.5 . . ?
C33 C35 H35A 109.5 . . ?
C33 C35 H35B 109.5 . . ?
H35A C35 H35B 109.5 . . ?
C33 C35 H35C 109.5 . . ?
H35A C35 H35C 109.5 . . ?
H35B C35 H35C 109.5 . . ?
O C36 C37B 107.4(4) . . ?
O C36 C37A 105.2(3) . . ?
O C36 H36A 110.7 . . ?
C37A C36 H36A 110.7 . . ?
O C36 H36B 110.7 . . ?
C37A C36 H36B 110.7 . . ?
H36A C36 H36B 108.8 . . ?
O C36 H36C 110.2 . . ?
C37B C36 H36C 110.2 . . ?
O C36 H36D 110.2 . . ?
C37B C36 H36D 110.2 . . ?
H36C C36 H36D 108.5 . . ?
C36 C37A C38 105.3(3) . . ?
C36 C37A H37A 110.7 . . ?
C38 C37A H37A 110.7 . . ?
C36 C37A H37B 110.7 . . ?
C38 C37A H37B 110.7 . . ?
H37A C37A H37B 108.8 . . ?
C36 C37B C38 105.5(5) . . ?
C36 C37B H37C 110.6 . . ?
C38 C37B H37C 110.6 . . ?
C36 C37B H37D 110.6 . . ?
C38 C37B H37D 110.6 . . ?
H37C C37B H37D 108.8 . . ?
C39 C38 C37B 100.2(7) . . ?
C39 C38 C37A 105.5(2) . . ?
C39 C38 H38A 110.6 . . ?
C37A C38 H38A 110.6 . . ?
C39 C38 H38B 110.6 . . ?
C37A C38 H38B 110.6 . . ?
H38A C38 H38B 108.8 . . ?
C39 C38 H38C 111.7 . . ?
C37B C38 H38C 111.7 . . ?
C39 C38 H38D 111.7 . . ?
C37B C38 H38D 111.7 . . ?
H38C C38 H38D 109.5 . . ?
O C39 C38 104.99(17) . . ?
O C39 H39A 110.7 . . ?
C38 C39 H39A 110.7 . . ?
O C39 H39B 110.7 . . ?
C38 C39 H39B 110.7 . . ?
H39A C39 H39B 108.8 . . ?
C41B C40 Mg 130.2(3) . . ?
C41A C40 Mg 121.6(2) . . ?
C41A C40 H40A 106.9 . . ?
Mg C40 H40A 106.9 . . ?
C41A C40 H40B 106.9 . . ?
Mg C40 H40B 106.9 . . ?
H40A C40 H40B 106.7 . . ?
C41B C40 H40C 104.7 . . ?
Mg C40 H40C 104.7 . . ?
C41B C40 H40D 104.7 . . ?
Mg C40 H40D 104.7 . . ?
H40C C40 H40D 105.7 . . ?
C40 C41A C42A 117.1(5) . . ?
C40 C41A H41A 108 . . ?
C42A C41A H41A 108 . . ?
C40 C41A H41B 108 . . ?
C42A C41A H41B 108 . . ?
H41A C41A H41B 107.3 . . ?
C43A C42A C41A 118.1(6) . . ?
C43A C42A H42A 107.8 . . ?
C41A C42A H42A 107.8 . . ?
C43A C42A H42B 107.8 . . ?
C41A C42A H42B 107.8 . . ?
H42A C42A H42B 107.1 . . ?
C42A C43A H43A 109.5 . . ?
C42A C43A H43B 109.5 . . ?
H43A C43A H43B 109.5 . . ?
C42A C43A H43C 109.5 . . ?
H43A C43A H43C 109.5 . . ?
H43B C43A H43C 109.5 . . ?
C40 C41B C42B 116.2(6) . . ?
C40 C41B H41C 108.2 . . ?
C42B C41B H41C 108.2 . . ?
C40 C41B H41D 108.2 . . ?
C42B C41B H41D 108.2 . . ?
H41C C41B H41D 107.4 . . ?
C43B C42B C41B 116.3(8) . . ?
C43B C42B H42C 108.2 . . ?
C41B C42B H42C 108.2 . . ?
C43B C42B H42D 108.2 . . ?
C41B C42B H42D 108.2 . . ?
H42C C42B H42D 107.4 . . ?
C42B C43B H43D 109.5 . . ?
C42B C43B H43E 109.5 . . ?
H43D C43B H43E 109.5 . . ?
C42B C43B H43F 109.5 . . ?
H43D C43B H43F 109.5 . . ?
H43E C43B H43F 109.5 . . ?
N1 Mg N2 93.19(6) . . ?
N1 Mg O 104.33(6) . . ?
N2 Mg O 104.25(6) . . ?
N1 Mg C40 125.66(8) . . ?
N2 Mg C40 119.12(8) . . ?
O Mg C40 107.65(7) . . ?
C1 N1 C12 122.31(14) . . ?
C1 N1 Mg 116.88(11) . . ?
C12 N1 Mg 120.80(11) . . ?
C3 N2 C24 126.19(15) . . ?
C3 N2 Mg 119.29(12) . . ?
C24 N2 Mg 114.34(11) . . ?
C36 O C39 105.93(15) . . ?
C36 O Mg 129.11(12) . . ?
C39 O Mg 124.44(12) . . ?

loop_
_geom_bond_atom_site_label_1
_geom_bond_atom_site_label_2
_geom_bond_distance
_geom_bond_site_symmetry_2
_geom_bond_publ_flag
C1 N1 1.348(2) . ?
C1 C2 1.401(3) . ?
C1 C8 1.568(3) . ?
C2 C3 1.429(3) . ?
C2 H2 0.95 . ?
C3 N2 1.322(2) . ?
C3 C4 1.565(3) . ?
C4 C7 1.535(3) . ?
C4 C6 1.535(3) . ?
C4 C5 1.542(3) . ?
C5 H5A 0.98 . ?
C5 H5B 0.98 . ?
C5 H5C 0.98 . ?
C6 H6A 0.98 . ?
C6 H6B 0.98 . ?
C6 H6C 0.98 . ?
C7 H7A 0.98 . ?
C7 H7B 0.98 . ?
C7 H7C 0.98 . ?
C8 C10 1.536(3) . ?
C8 C9 1.537(3) . ?
C8 C11 1.544(3) . ?
C9 H9A 0.98 . ?
C9 H9B 0.98 . ?
C9 H9C 0.98 . ?
C10 H10A 0.98 . ?
C10 H10B 0.98 . ?
C10 H10C 0.98 . ?
C11 H11A 0.98 . ?
C11 H11B 0.98 . ?
C11 H11C 0.98 . ?
C12 C13 1.405(3) . ?
C12 C17 1.410(3) . ?
C12 N1 1.439(2) . ?
C13 C14 1.396(3) . ?
C13 C21 1.517(3) . ?
C14 C15 1.374(3) . ?
C14 H14 0.95 . ?
C15 C16 1.373(3) . ?
C15 H15 0.95 . ?
C16 C17 1.397(3) . ?
C16 H16 0.95 . ?
C17 C18 1.522(3) . ?
C18 C20 1.514(3) . ?
C18 C19 1.518(3) . ?
C18 H18 1 . ?
C19 H19A 0.98 . ?
C19 H19B 0.98 . ?
C19 H19C 0.98 . ?
C20 H20A 0.98 . ?
C20 H20B 0.98 . ?
C20 H20C 0.98 . ?
C21 C23 1.528(3) . ?
C21 C22 1.529(3) . ?
C21 H21 1 . ?
C22 H22A 0.98 . ?
C22 H22B 0.98 . ?
C22 H22C 0.98 . ?
C23 H23A 0.98 . ?
C23 H23B 0.98 . ?
C23 H23C 0.98 . ?
C24 C29 1.407(3) . ?
C24 C25 1.408(3) . ?
C24 N2 1.443(2) . ?
C25 C26 1.394(3) . ?
C25 C33 1.515(3) . ?
C26 C27 1.374(3) . ?
C26 H26 0.95 . ?
C27 C28 1.374(3) . ?
C27 H27 0.95 . ?
C28 C29 1.390(3) . ?
C28 H28 0.95 . ?
C29 C30 1.519(3) . ?
C30 C31 1.517(3) . ?
C30 C32 1.526(3) . ?
C30 H30 1 . ?
C31 H31A 0.98 . ?
C31 H31B 0.98 . ?
C31 H31C 0.98 . ?
C32 H32A 0.98 . ?
C32 H32B 0.98 . ?
C32 H32C 0.98 . ?
C33 C35 1.537(3) . ?
C33 C34 1.538(3) . ?
C33 H33 1 . ?
C34 H34A 0.98 . ?
C34 H34B 0.98 . ?
C34 H34C 0.98 . ?
C35 H35A 0.98 . ?
C35 H35B 0.98 . ?
C35 H35C 0.98 . ?
C36 O 1.451(2) . ?
C36 C37B 1.499(8) . ?
C36 C37A 1.503(5) . ?
C36 H36A 0.99 . ?
C36 H36B 0.99 . ?
C36 H36C 0.99 . ?
C36 H36D 0.99 . ?
C37A C38 1.520(5) . ?
C37A H37A 0.99 . ?
C37A H37B 0.99 . ?
C37B C38 1.520(8) . ?
C37B H37C 0.99 . ?
C37B H37D 0.99 . ?
C38 C39 1.513(3) . ?
C38 H38A 0.99 . ?
C38 H38B 0.99 . ?
C38 H38C 0.99 . ?
C38 H38D 0.99 . ?
C39 O 1.457(2) . ?
C39 H39A 0.99 . ?
C39 H39B 0.99 . ?
C40 C41B 1.479(6) . ?
C40 C41A 1.494(4) . ?
C40 Mg 2.122(2) . ?
C40 H40A 0.99 . ?
C40 H40B 0.99 . ?
C40 H40C 0.99 . ?
C40 H40D 0.99 . ?
C41A C42A 1.506(6) . ?
C41A H41A 0.99 . ?
C41A H41B 0.99 . ?
C42A C43A 1.452(10) . ?
C42A H42A 0.99 . ?
C42A H42B 0.99 . ?
C43A H43A 0.98 . ?
C43A H43B 0.98 . ?
C43A H43C 0.98 . ?
C41B C42B 1.523(7) . ?
C41B H41C 0.99 . ?
C41B H41D 0.99 . ?
C42B C43B 1.456(9) . ?
C42B H42C 0.99 . ?
C42B H42D 0.99 . ?
C43B H43D 0.98 . ?
C43B H43E 0.98 . ?
C43B H43F 0.98 . ?
Mg N1 2.0669(15) . ?
Mg N2 2.0868(16) . ?
Mg O 2.0908(14) . ?

loop_
_geom_torsion_atom_site_label_1
_geom_torsion_atom_site_label_2
_geom_torsion_atom_site_label_3
_geom_torsion_atom_site_label_4
_geom_torsion
_geom_torsion_site_symmetry_1
_geom_torsion_site_symmetry_2
_geom_torsion_site_symmetry_3
_geom_torsion_site_symmetry_4
_geom_torsion_publ_flag
N1 C1 C2 C3 13.2(3) . . . . ?
C8 C1 C2 C3 -173.49(19) . . . . ?
C1 C2 C3 N2 -23.8(3) . . . . ?
C1 C2 C3 C4 156.7(2) . . . . ?
N2 C3 C4 C7 7.8(3) . . . . ?
C2 C3 C4 C7 -172.78(17) . . . . ?
N2 C3 C4 C6 -113.2(2) . . . . ?
C2 C3 C4 C6 66.2(2) . . . . ?
N2 C3 C4 C5 128.2(2) . . . . ?
C2 C3 C4 C5 -52.4(2) . . . . ?
N1 C1 C8 C10 -150.0(2) . . . . ?
C2 C1 C8 C10 36.9(2) . . . . ?
N1 C1 C8 C9 -25.5(3) . . . . ?
C2 C1 C8 C9 161.41(18) . . . . ?
N1 C1 C8 C11 92.8(2) . . . . ?
C2 C1 C8 C11 -80.2(2) . . . . ?
C17 C12 C13 C14 -5.6(3) . . . . ?
N1 C12 C13 C14 178.71(16) . . . . ?
C17 C12 C13 C21 177.00(17) . . . . ?
N1 C12 C13 C21 1.3(3) . . . . ?
C12 C13 C14 C15 0.3(3) . . . . ?
C21 C13 C14 C15 177.78(18) . . . . ?
C13 C14 C15 C16 3.6(3) . . . . ?
C14 C15 C16 C17 -2.2(3) . . . . ?
C15 C16 C17 C12 -3.0(3) . . . . ?
C15 C16 C17 C18 175.25(18) . . . . ?
C13 C12 C17 C16 6.9(3) . . . . ?
N1 C12 C17 C16 -177.32(16) . . . . ?
C13 C12 C17 C18 -171.29(18) . . . . ?
N1 C12 C17 C18 4.5(3) . . . . ?
C16 C17 C18 C20 70.3(3) . . . . ?
C12 C17 C18 C20 -111.5(2) . . . . ?
C16 C17 C18 C19 -53.5(3) . . . . ?
C12 C17 C18 C19 124.8(2) . . . . ?
C14 C13 C21 C23 63.3(2) . . . . ?
C12 C13 C21 C23 -119.3(2) . . . . ?
C14 C13 C21 C22 -60.2(3) . . . . ?
C12 C13 C21 C22 117.1(2) . . . . ?
C29 C24 C25 C26 4.1(3) . . . . ?
N2 C24 C25 C26 176.91(17) . . . . ?
C29 C24 C25 C33 -174.37(18) . . . . ?
N2 C24 C25 C33 -1.5(3) . . . . ?
C24 C25 C26 C27 -1.4(3) . . . . ?
C33 C25 C26 C27 177.13(19) . . . . ?
C25 C26 C27 C28 -0.9(3) . . . . ?
C26 C27 C28 C29 0.5(3) . . . . ?
C27 C28 C29 C24 2.2(3) . . . . ?
C27 C28 C29 C30 -178.1(2) . . . . ?
C25 C24 C29 C28 -4.4(3) . . . . ?
N2 C24 C29 C28 -177.29(17) . . . . ?
C25 C24 C29 C30 175.85(18) . . . . ?
N2 C24 C29 C30 3.0(3) . . . . ?
C28 C29 C30 C31 -69.6(3) . . . . ?
C24 C29 C30 C31 110.1(2) . . . . ?
C28 C29 C30 C32 52.6(3) . . . . ?
C24 C29 C30 C32 -127.7(2) . . . . ?
C26 C25 C33 C35 -68.1(2) . . . . ?
C24 C25 C33 C35 110.3(2) . . . . ?
C26 C25 C33 C34 55.2(3) . . . . ?
C24 C25 C33 C34 -126.4(2) . . . . ?
O C36 C37A C38 23.1(6) . . . . ?
C37B C36 C37A C38 -75.9(13) . . . . ?
O C36 C37B C38 -11(2) . . . . ?
C37A C36 C37B C38 76.2(13) . . . . ?
C36 C37B C38 C39 31(2) . . . . ?
C36 C37B C38 C37A -76.4(13) . . . . ?
C36 C37A C38 C39 -2.2(6) . . . . ?
C36 C37A C38 C37B 75.5(13) . . . . ?
C37B C38 C39 O -40.0(13) . . . . ?
C37A C38 C39 O -19.4(4) . . . . ?
C41B C40 C41A C42A 59.4(7) . . . . ?
Mg C40 C41A C42A 175.7(5) . . . . ?
C40 C41A C42A C43A -63.8(11) . . . . ?
C41A C40 C41B C42B -77.5(14) . . . . ?
Mg C40 C41B C42B -165.9(11) . . . . ?
C40 C41B C42B C43B -176.5(15) . . . . ?
C41B C40 Mg N1 -135.3(5) . . . . ?
C41A C40 Mg N1 -176.2(3) . . . . ?
C41B C40 Mg N2 106.1(5) . . . . ?
C41A C40 Mg N2 65.2(3) . . . . ?
C41B C40 Mg O -12.1(5) . . . . ?
C41A C40 Mg O -53.0(3) . . . . ?
C2 C1 N1 C12 -154.77(17) . . . . ?
C8 C1 N1 C12 32.7(3) . . . . ?
C2 C1 N1 Mg 24.2(2) . . . . ?
C8 C1 N1 Mg -148.36(14) . . . . ?
C13 C12 N1 C1 -113.2(2) . . . . ?
C17 C12 N1 C1 71.1(2) . . . . ?
C13 C12 N1 Mg 67.9(2) . . . . ?
C17 C12 N1 Mg -107.79(17) . . . . ?
N2 Mg N1 C1 -38.02(13) . . . . ?
O Mg N1 C1 67.57(13) . . . . ?
C40 Mg N1 C1 -167.79(13) . . . . ?
N2 Mg N1 C12 140.95(13) . . . . ?
O Mg N1 C12 -113.46(13) . . . . ?
C40 Mg N1 C12 11.18(17) . . . . ?
C2 C3 N2 C24 178.46(16) . . . . ?
C4 C3 N2 C24 -2.2(3) . . . . ?
C2 C3 N2 Mg -6.7(2) . . . . ?
C4 C3 N2 Mg 172.66(13) . . . . ?
C29 C24 N2 C3 -99.5(2) . . . . ?
C25 C24 N2 C3 87.6(2) . . . . ?
C29 C24 N2 Mg 85.41(18) . . . . ?
C25 C24 N2 Mg -87.45(18) . . . . ?
N1 Mg N2 C3 29.63(14) . . . . ?
O Mg N2 C3 -76.03(14) . . . . ?
C40 Mg N2 C3 164.00(13) . . . . ?
N1 Mg N2 C24 -154.91(12) . . . . ?
O Mg N2 C24 99.43(12) . . . . ?
C40 Mg N2 C24 -20.54(15) . . . . ?
C37B C36 O C39 -14.4(15) . . . . ?
C37A C36 O C39 -36.2(4) . . . . ?
C37B C36 O Mg 157.4(15) . . . . ?
C37A C36 O Mg 135.6(4) . . . . ?
C38 C39 O C36 34.6(2) . . . . ?
C38 C39 O Mg -137.70(14) . . . . ?
N1 Mg O C36 -52.44(16) . . . . ?
N2 Mg O C36 44.69(16) . . . . ?
C40 Mg O C36 172.12(16) . . . . ?
N1 Mg O C39 118.06(14) . . . . ?
N2 Mg O C39 -144.81(14) . . . . ?
C40 Mg O C39 -17.39(16) . . . . ?
